data_4318124
loop_
_publ_author_name
'Val\'erie Chauby'
'Jean-Claude Daran'
'Carole Serra-Le Berre'
'Fran\,cois Malbosc'
'Philippe Kalck'
'Oscar Delgado Gonzalez'
'Claire E. Haslam'
'Anthony Haynes'

_publ_contact_author
;
Daran Jean-Claude
Laboratoire de Chimie de Coordination, CNRS UPR-8241
205, route de Narbonne
31077 Toulouse cedex
;
_publ_contact_author_email ' daran@lcc-toulouse.fr '
_publ_contact_author_fax ' (33) 05 61 55 30 03 '
_publ_contact_author_phone ' (33) 05 61 33 31 74 '
_publ_section_title
;
 A Mechanistic Investigation of Oxidative Addition of Methyl Iodide to
 [Tp*Rh(CO)(L)]
;
_journal_name_full 'Inorganic Chemistry'
_journal_page_first 3280
_journal_page_last 3290
_journal_paper_doi 10.1021/ic0255959
_journal_volume 41
_journal_year 2002
_chemical_compound_source
;
 synthesis as described
;
_chemical_formula_moiety ' C21 H36 Rh1 I1 P1 B1 N6 O1 Cl2 '
_chemical_formula_sum 'C21 H36 B Cl2 I N6 O P Rh'
_chemical_formula_weight 731.06
_chemical_name_systematic
;
 [(\h3-tris(3,5-dimethylpyrazolyl)borato)methyl(carbonyl)
 (trimethylphosphine)rhodium(III)]iodide,dichloromethene
;
_space_group_IT_number 2
_symmetry_cell_setting triclinic
_symmetry_space_group_name_Hall '-P 1'
_symmetry_space_group_name_H-M 'P -1'
_atom_sites_solution_hydrogens geom
_atom_sites_solution_primary direct
_atom_sites_solution_secondary difmap
_cell_angle_alpha 77.45(2)
_cell_angle_beta 67.77(2)
_cell_angle_gamma 80.40(2)
_cell_formula_units_Z 2.00
_cell_length_a 10.237(2)
_cell_length_b 12.395(2)
_cell_length_c 13.238(3)
_cell_measurement_reflns_used 2000
_cell_measurement_theta_max 24.8
_cell_measurement_theta_min 1.8
_cell_volume 1511.1(6)
_diffrn_ambient_temperature 293
_diffrn_measurement_device 'Stoe IPDS'
_diffrn_measurement_method \w
_diffrn_radiation_monochromator graphite
_diffrn_radiation_source 'fine-focus sealed tube'
_diffrn_radiation_type 'Mo K\a'
_diffrn_radiation_wavelength 0.71073
_diffrn_reflns_av_R_equivalents 0.049
_diffrn_reflns_number 11588
_diffrn_reflns_theta_max 24.02
_diffrn_reflns_theta_min 1.8
_diffrn_standards_decay_% 0.00
_diffrn_standards_number 200
_exptl_absorpt_coefficient_mu 1.82
_exptl_absorpt_correction_type none
_exptl_crystal_colour ' colorless '
_exptl_crystal_density_diffrn 1.607
_exptl_crystal_description ' box '
_exptl_crystal_F_000 714.72
_exptl_crystal_size_max 0.43
_exptl_crystal_size_mid 0.35
_exptl_crystal_size_min 0.13
_refine_diff_density_max 0.77
_refine_diff_density_min -0.43
_refine_ls_extinction_method None
_refine_ls_goodness_of_fit_obs 1.0432
_refine_ls_hydrogen_treatment mixed
_refine_ls_matrix_type full
_refine_ls_number_parameters 312
_refine_ls_number_reflns 3645
_refine_ls_R_factor_obs 0.0329
_refine_ls_shift/esd_max 0.428757
_refine_ls_structure_factor_coef F
_refine_ls_weighting_scheme
;
 Chebychev polynomial (Carruthers & Watkin, 1979)
;
_refine_ls_wR_factor_obs 0.0391
_reflns_limit_h_max 11
_reflns_limit_h_min -10
_reflns_limit_k_max 14
_reflns_limit_k_min -13
_reflns_limit_l_max 15
_reflns_limit_l_min 0
_reflns_number_observed 3645
_reflns_number_total 4320
_reflns_observed_criterion >3.0\s(I)
_cod_data_source_file ic0255959_s1_2.cif
_cod_data_source_block 2a
_cod_depositor_comments
;
The following automatic conversions were performed:

'_symmetry_cell_setting' value 'Triclinic ' changed to 'triclinic'
according to the built-in table from CIF Core dictionary named
'cif_core.dic' version 2.4.1 from 2010-06-29.

Automatic conversion script
Id: cif_fix_values 1646 2011-03-28 12:23:43Z adriana 
;
_cod_original_cell_volume 1511.1(5)
_cod_original_sg_symbol_H-M 'P -1 '
_cod_original_formula_sum ' C21 H36 Rh1 I1 P1 B1 N6 O1 Cl2 '
_cod_database_code 4318124

loop_
_symmetry_equiv_pos_as_xyz
x,y,z
-x,-y,-z

loop_
_atom_site_aniso_label
_atom_site_aniso_U_11
_atom_site_aniso_U_22
_atom_site_aniso_U_33
_atom_site_aniso_U_23
_atom_site_aniso_U_13
_atom_site_aniso_U_12
RH1 0.0337(1) 0.0317(1) 0.0333(1) -0.00441(9) -0.01481(9) -0.0016(1)
I1 0.0684(2) 0.0570(2) 0.0465(1) -0.0061(1) -0.0139(1) -0.0011(1)
P1 0.0408(4) 0.0423(4) 0.0359(4) -0.0077(3) -0.0144(3) 0.0003(4)
B1 0.043(2) 0.047(2) 0.047(2) -0.011(2) -0.017(2) -0.002(2)
N1 0.043(1) 0.033(1) 0.042(1) -0.005(1) -0.017(1) -0.001(1)
N2 0.039(1) 0.039(1) 0.039(1) -0.008(1) -0.012(1) -0.006(1)
N3 0.056(2) 0.032(1) 0.040(1) -0.005(1) -0.021(1) 0.003(1)
N4 0.040(1) 0.039(1) 0.052(1) -0.011(1) -0.023(1) 0.010(1)
N5 0.047(1) 0.045(2) 0.038(1) -0.006(1) -0.019(1) -0.007(1)
N6 0.044(1) 0.039(1) 0.042(1) -0.013(1) -0.014(1) 0.002(1)
O1 0.098(3) 0.107(3) 0.095(2) -0.018(2) -0.029(2) -0.048(2)
C1 0.052(2) 0.067(2) 0.051(2) -0.003(2) -0.020(2) -0.019(2)
C2 0.060(2) 0.066(2) 0.055(2) -0.014(2) -0.020(2) -0.004(2)
C11 0.064(2) 0.035(2) 0.046(2) -0.004(1) -0.018(2) -0.009(2)
C12 0.071(2) 0.038(2) 0.055(2) -0.006(1) -0.014(2) -0.022(2)
C13 0.051(2) 0.057(2) 0.043(2) -0.007(1) -0.013(1) -0.024(2)
C31 0.084(3) 0.040(2) 0.045(2) -0.007(1) -0.028(2) 0.001(2)
C32 0.081(3) 0.047(2) 0.065(2) -0.009(2) -0.045(2) 0.021(2)
C33 0.062(2) 0.051(2) 0.069(2) -0.020(2) -0.043(2) 0.016(2)
C51 0.067(2) 0.048(2) 0.045(2) -0.009(1) -0.028(2) -0.010(2)
C52 0.075(2) 0.057(2) 0.043(2) -0.019(2) -0.020(2) -0.008(2)
C53 0.061(2) 0.038(2) 0.044(2) -0.016(1) -0.012(2) 0.001(2)
C111 0.078(3) 0.038(2) 0.100(3) -0.010(2) -0.027(2) -0.002(2)
C121 0.164(6) 0.100(4) 0.053(2) -0.026(3) 0.019(3) -0.071(4)
C122 0.215(8) 0.105(4) 0.056(3) -0.034(3) -0.047(4) 0.096(5)
C123 0.066(3) 0.202(7) 0.055(2) -0.045(3) -0.023(2) -0.025(4)
C131 0.056(2) 0.092(3) 0.067(2) -0.016(2) -0.016(2) -0.028(2)
C311 0.117(4) 0.053(2) 0.063(3) 0.014(2) -0.011(3) -0.005(3)
C331 0.058(2) 0.084(3) 0.114(4) -0.032(3) -0.051(3) 0.029(3)
C511 0.074(3) 0.098(3) 0.060(2) -0.017(2) -0.036(2) -0.020(3)
C531 0.072(3) 0.071(3) 0.063(2) -0.032(2) -0.011(2) 0.006(2)
CL1 0.133(1) 0.136(2) 0.099(1) 0.023(1) -0.015(1) -0.037(1)
CL2 0.289(4) 0.115(2) 0.190(3) -0.045(2) -0.108(3) -0.026(2)
C3 0.130(6) 0.107(5) 0.170(7) 0.031(5) -0.079(5) -0.060(5)

loop_
_atom_site_label
_atom_site_fract_x
_atom_site_fract_y
_atom_site_fract_z
_atom_site_U_iso_or_equiv
_atom_site_occupancy
_atom_site_thermal_displace_type
RH1 0.67764(2) 0.76592(2) 0.27984(2) 0.0323 1.0000 Uani
I1 0.10238(3) 0.35194(2) 0.24231(2) 0.0588 1.0000 Uani
P1 0.77280(9) 0.72287(7) 0.10281(6) 0.0395 1.0000 Uani
B1 0.3461(4) 0.7943(3) 0.4066(3) 0.0452 1.0000 Uani
N1 0.5330(3) 0.6411(2) 0.3346(2) 0.0390 1.0000 Uani
N2 0.3917(3) 0.6797(2) 0.3722(2) 0.0390 1.0000 Uani
N3 0.5194(3) 0.8978(2) 0.2375(2) 0.0408 1.0000 Uani
N4 0.3812(3) 0.8855(2) 0.3034(2) 0.0409 1.0000 Uani
N5 0.5712(3) 0.8048(2) 0.4412(2) 0.0417 1.0000 Uani
N6 0.4262(3) 0.8102(2) 0.4795(2) 0.0410 1.0000 Uani
O1 0.9028(4) 0.9175(4) 0.2118(3) 0.0901 1.0000 Uani
C1 0.8137(4) 0.8650(4) 0.2390(3) 0.0541 1.0000 Uani
C2 0.8209(4) 0.6510(4) 0.3339(3) 0.0598 1.0000 Uani
C11 0.5377(4) 0.5317(3) 0.3340(3) 0.0470 1.0000 Uani
C12 0.4012(4) 0.5027(3) 0.3673(3) 0.0509 1.0000 Uani
C13 0.3117(4) 0.5955(3) 0.3920(3) 0.0461 1.0000 Uani
C31 0.5182(5) 0.9963(3) 0.1708(3) 0.0524 1.0000 Uani
C32 0.3815(5) 1.0456(3) 0.1937(3) 0.0545 1.0000 Uani
C33 0.2971(4) 0.9737(3) 0.2768(3) 0.0507 1.0000 Uani
C51 0.6073(4) 0.8285(3) 0.5208(3) 0.0479 1.0000 Uani
C52 0.4863(5) 0.8488(3) 0.6091(3) 0.0530 1.0000 Uani
C53 0.3735(4) 0.8369(3) 0.5817(3) 0.0464 1.0000 Uani
C111 0.6662(5) 0.4516(3) 0.3119(4) 0.0676 1.0000 Uani
C121 0.8734(8) 0.8228(5) -0.0063(4) 0.0860 1.0000 Uani
C122 0.890(1) 0.6019(6) 0.0766(4) 0.0886 1.0000 Uani
C123 0.6332(5) 0.7091(7) 0.0590(4) 0.0788 1.0000 Uani
C131 0.1528(5) 0.6099(4) 0.4345(4) 0.0664 1.0000 Uani
C311 0.6487(7) 1.0466(4) 0.0890(4) 0.0757 1.0000 Uani
C331 0.1397(5) 0.9866(5) 0.3319(5) 0.0696 1.0000 Uani
C511 0.7564(5) 0.8325(4) 0.5123(4) 0.0659 1.0000 Uani
C531 0.2188(5) 0.8494(4) 0.6483(4) 0.0666 1.0000 Uani
CL1 0.2151(2) 0.7323(2) 0.1420(2) 0.1244 1.0000 Uani
CL2 0.3728(5) 0.6243(2) -0.0466(3) 0.1693 1.0000 Uani
C3 0.2919(9) 0.6086(7) 0.0967(8) 0.1149 1.0000 Uani
H1 0.241(5) 0.800(3) 0.453(4) 0.06(1) 1.0000 Uiso
H121 0.3744 0.4307 0.3718 0.0632 1.0000 Uiso
H321 0.3513 1.1161 0.1585 0.0748 1.0000 Uiso
H521 0.4814 0.8679 0.6769 0.0680 1.0000 Uiso
H1111 0.6402 0.3791 0.3166 0.0790 1.0000 Uiso
H1112 0.7088 0.4487 0.3660 0.0790 1.0000 Uiso
H1113 0.7326 0.4746 0.2393 0.0790 1.0000 Uiso
H1311 0.1171 0.5405 0.4427 0.0841 1.0000 Uiso
H1312 0.1187 0.6341 0.5050 0.0841 1.0000 Uiso
H1313 0.1210 0.6645 0.3830 0.0841 1.0000 Uiso
H3111 0.6225 1.1168 0.0508 0.0869 1.0000 Uiso
H3112 0.7075 1.0572 0.1274 0.0869 1.0000 Uiso
H3113 0.7000 0.9978 0.0368 0.0869 1.0000 Uiso
H3311 0.1024 1.0557 0.2995 0.0985 1.0000 Uiso
H3312 0.1159 0.9854 0.4094 0.0985 1.0000 Uiso
H3313 0.1002 0.9264 0.3217 0.0985 1.0000 Uiso
H5111 0.7563 0.8508 0.5791 0.0904 1.0000 Uiso
H5112 0.8009 0.8874 0.4505 0.0904 1.0000 Uiso
H5113 0.8083 0.7610 0.5018 0.0904 1.0000 Uiso
H5311 0.2055 0.8687 0.7182 0.0821 1.0000 Uiso
H5312 0.1720 0.9069 0.6089 0.0821 1.0000 Uiso
H5313 0.1791 0.7806 0.6606 0.0821 1.0000 Uiso
H1211 0.8216 0.8947 -0.0027 0.1133 1.0000 Uiso
H1212 0.9624 0.8248 0.0017 0.1133 1.0000 Uiso
H1213 0.8906 0.8024 -0.0765 0.1133 1.0000 Uiso
H1221 0.9696 0.6043 0.0983 0.1288 1.0000 Uiso
H1222 0.9247 0.5988 -0.0012 0.1288 1.0000 Uiso
H1223 0.8423 0.5377 0.1178 0.1288 1.0000 Uiso
H1231 0.5722 0.6562 0.1131 0.1082 1.0000 Uiso
H1232 0.5793 0.7795 0.0515 0.1082 1.0000 Uiso
H1233 0.6722 0.6835 -0.0108 0.1082 1.0000 Uiso

loop_
_atom_type_symbol
_atom_type_scat_dispersion_real
_atom_type_scat_dispersion_imag
_atom_type_scat_Cromer_Mann_a1
_atom_type_scat_Cromer_Mann_b1
_atom_type_scat_Cromer_Mann_a2
_atom_type_scat_Cromer_Mann_b2
_atom_type_scat_Cromer_Mann_a3
_atom_type_scat_Cromer_Mann_b3
_atom_type_scat_Cromer_Mann_a4
_atom_type_scat_Cromer_Mann_b4
_atom_type_scat_Cromer_Mann_c
_atom_type_scat_source
'C   ' 0.0020 0.0020 2.3100 20.8439 1.0200 10.2075 1.5886 0.5687 0.8650 51.6512 0.2156 International_Tables_Vol_IV_Table_2.2B
'H   ' 0.0000 0.0000 0.4930 10.5109 0.3229 26.1257 0.1402 3.1424 0.0408 57.7997 0.0030 International_Tables_Vol_IV_Table_2.2B
'O   ' 0.0080 0.0060 3.0485 13.2771 2.2868 5.7011 1.5463 0.3239 0.8670 32.9089 0.2508 International_Tables_Vol_IV_Table_2.2B
'P   ' 0.0900 0.0950 6.4345 1.9067 4.1791 27.1570 1.7800 0.5260 1.4908 68.1645 1.1149 International_Tables_Vol_IV_Table_2.2B
'B   ' 0.0000 0.0010 2.0545 23.2185 1.3326 1.0210 1.0979 60.3498 0.7068 0.1403 -0.1932 International_Tables_Vol_IV_Table_2.2B
'Rh  ' -1.2870 0.9190 19.2957 0.7515 14.3501 8.2176 4.7343 25.8749 1.2892 98.6062 5.3280 International_Tables_Vol_IV_Table_2.2B
'I   ' -0.7260 1.8120 20.1472 4.3470 18.9949 0.3814 7.5138 27.7660 2.2735 66.8776 4.0712 International_Tables_Vol_IV_Table_2.2B
'N   ' 0.0040 0.0030 12.2126 0.0057 3.1322 9.8933 2.0125 28.9975 1.1663 0.5826 -11.5290 International_Tables_Vol_IV_Table_2.2B
'Cl  ' 0.1320 0.1590 11.4604 0.0104 7.1964 1.1662 6.2556 18.5194 1.6455 47.7784 -9.5574 International_Tables_Vol_IV_Table_2.2B

loop_
_geom_angle_atom_site_label_1
_geom_angle_site_symmetry_1
_geom_angle_atom_site_label_2
_geom_angle_site_symmetry_2
_geom_angle_atom_site_label_3
_geom_angle_site_symmetry_3
_geom_angle
_geom_angle_publ_flag
P1 . RH1 . N1 . 91.74(7) no
P1 . RH1 . N3 . 92.93(7) no
N1 . RH1 . N3 . 92.5(1) no
P1 . RH1 . N5 . 174.51(7) no
N1 . RH1 . N5 . 84.4(1) no
N3 . RH1 . N5 . 83.3(1) no
P1 . RH1 . C1 . 89.4(1) no
N1 . RH1 . C1 . 174.6(1) no
N3 . RH1 . C1 . 92.8(1) no
N5 . RH1 . C1 . 94.8(1) no
P1 . RH1 . C2 . 92.9(1) no
N1 . RH1 . C2 . 89.2(1) no
N3 . RH1 . C2 . 173.9(1) no
N5 . RH1 . C2 . 91.0(1) no
C1 . RH1 . C2 . 85.4(2) no
RH1 . P1 . C121 . 117.7(2) no
RH1 . P1 . C122 . 119.9(2) no
C121 . P1 . C122 . 99.8(4) no
RH1 . P1 . C123 . 109.4(2) no
C121 . P1 . C123 . 103.1(3) no
C122 . P1 . C123 . 105.0(4) no
N2 . B1 . N4 . 110.0(3) no
N2 . B1 . N6 . 109.9(3) no
N4 . B1 . N6 . 108.4(3) no
RH1 . N1 . N2 . 115.1(2) no
RH1 . N1 . C11 . 138.1(2) no
N2 . N1 . C11 . 106.4(2) no
B1 . N2 . N1 . 120.4(2) no
B1 . N2 . C13 . 129.0(3) no
N1 . N2 . C13 . 109.4(3) no
RH1 . N3 . N4 . 115.2(2) no
RH1 . N3 . C31 . 138.7(3) no
N4 . N3 . C31 . 105.7(3) no
B1 . N4 . N3 . 119.7(3) no
B1 . N4 . C33 . 128.8(3) no
N3 . N4 . C33 . 110.1(3) no
RH1 . N5 . N6 . 116.1(2) no
RH1 . N5 . C51 . 136.9(2) no
N6 . N5 . C51 . 107.0(3) no
B1 . N6 . N5 . 121.5(3) no
B1 . N6 . C53 . 128.9(3) no
N5 . N6 . C53 . 109.5(3) no
RH1 . C1 . O1 . 174.5(4) no
N1 . C11 . C12 . 109.2(3) no
N1 . C11 . C111 . 126.3(3) no
C12 . C11 . C111 . 124.3(3) no
C11 . C12 . C13 . 107.2(3) no
N2 . C13 . C12 . 107.8(3) no
N2 . C13 . C131 . 122.8(4) no
C12 . C13 . C131 . 129.4(3) no
N3 . C31 . C32 . 110.2(4) no
N3 . C31 . C311 . 124.0(4) no
C32 . C31 . C311 . 125.7(4) no
C31 . C32 . C33 . 106.2(3) no
N4 . C33 . C32 . 107.8(3) no
N4 . C33 . C331 . 124.1(4) no
C32 . C33 . C331 . 128.1(4) no
N5 . C51 . C52 . 109.1(3) no
N5 . C51 . C511 . 124.5(3) no
C52 . C51 . C511 . 126.4(3) no
C51 . C52 . C53 . 107.0(3) no
N6 . C53 . C52 . 107.4(3) no
N6 . C53 . C531 . 123.7(3) no
C52 . C53 . C531 . 128.8(3) no
CL1 . C3 . CL2 . 112.8(4) no

loop_
_geom_bond_atom_site_label_1
_geom_bond_site_symmetry_1
_geom_bond_atom_site_label_2
_geom_bond_site_symmetry_2
_geom_bond_distance
_geom_bond_publ_flag
RH1 . P1 . 2.3170(8) no
RH1 . N1 . 2.139(2) no
RH1 . N3 . 2.240(3) no
RH1 . N5 . 2.120(3) no
RH1 . C1 . 1.858(4) no
RH1 . C2 . 2.085(4) no
P1 . C121 . 1.790(5) yes
P1 . C122 . 1.769(6) yes
P1 . C123 . 1.778(4) yes
B1 . N2 . 1.530(5) yes
B1 . N4 . 1.537(5) yes
B1 . N6 . 1.542(5) yes
N1 . N2 . 1.378(4) yes
N1 . C11 . 1.350(4) yes
N2 . C13 . 1.353(4) yes
N3 . N4 . 1.367(4) yes
N3 . C31 . 1.343(5) yes
N4 . C33 . 1.345(5) yes
N5 . N6 . 1.370(4) yes
N5 . C51 . 1.342(4) yes
N6 . C53 . 1.347(4) yes
O1 . C1 . 1.111(5) yes
C11 . C12 . 1.382(5) yes
C11 . C111 . 1.484(6) yes
C12 . C13 . 1.362(6) yes
C13 . C131 . 1.500(6) yes
C31 . C32 . 1.378(6) yes
C31 . C311 . 1.496(7) yes
C32 . C33 . 1.365(6) yes
C33 . C331 . 1.493(6) yes
C51 . C52 . 1.376(6) yes
C51 . C511 . 1.496(6) yes
C52 . C53 . 1.373(6) yes
C53 . C531 . 1.493(6) yes
CL1 . C3 . 1.72(1) yes
CL2 . C3 . 1.74(1) yes
